data_1518296
loop_
_publ_author_name
'Liu, Bin'
'Liu, Tong-Yu'
'Luo, Shi-Wei'
'Gong, Liu-Zhu'

_publ_section_title
;
 Asymmetric Hetero-Diels-Alder Reaction of Diazenes Catalyzed by Chiral
 Silver Phosphate: Water Participates in the Catalysis and Stereocontrol.
;
_journal_issue 23
_journal_name_full 'Organic letters'
_journal_page_first 6164
_journal_paper_doi 10.1021/ol503047s
_journal_volume 16
_journal_year 2014
_chemical_absolute_configuration ad
_chemical_formula_sum 'C24 H38 Cl N3 O4 Si'
_chemical_formula_weight 496.11
_chemical_name_systematic
; 
 ? 
;
_space_group_IT_number 19
_symmetry_cell_setting orthorhombic
_symmetry_space_group_name_Hall 'P 2ac 2ab'
_symmetry_space_group_name_H-M 'P 21 21 21'
_atom_sites_solution_hydrogens geom
_atom_sites_solution_primary direct
_atom_sites_solution_secondary difmap
_audit_creation_method SHELXL-97
_cell_angle_alpha 90.00
_cell_angle_beta 90.00
_cell_angle_gamma 90.00
_cell_formula_units_Z 4
_cell_length_a 9.2055(4)
_cell_length_b 13.5568(5)
_cell_length_c 23.1410(8)
_cell_measurement_reflns_used 2770
_cell_measurement_temperature 291(2)
_cell_measurement_theta_max 69.4739
_cell_measurement_theta_min 3.2588
_cell_volume 2887.93(19)
_computing_cell_refinement 'CrysAlisPro (Agilent Technologies)'
_computing_data_collection 'CrysAlisPro (Agilent Technologies)'
_computing_data_reduction 'CrysAlisPro (Agilent Technologies)'
_computing_molecular_graphics 'Ortep-3 (L. J. Farrugia, 2001)'
_computing_publication_material SHELXL-97
_computing_structure_refinement 'SHELXL-97 (Sheldrick, 1997)'
_computing_structure_solution 'SHELXS-97 (Sheldrick, 1997)'
_diffrn_ambient_temperature 291(2)
_diffrn_detector_area_resol_mean 15.9149
_diffrn_measured_fraction_theta_full 0.995
_diffrn_measured_fraction_theta_max 0.995
_diffrn_measurement_device_type 'Gemini S Ultra, Agilent Technologies'
_diffrn_measurement_method '\w scans'
_diffrn_radiation_monochromator mirror
_diffrn_radiation_source 'Enhance Ultra (Cu) X-ray Source'
_diffrn_radiation_type CuK\a
_diffrn_radiation_wavelength 1.54184
_diffrn_reflns_av_R_equivalents 0.0350
_diffrn_reflns_av_sigmaI/netI 0.0440
_diffrn_reflns_limit_h_max 10
_diffrn_reflns_limit_h_min -10
_diffrn_reflns_limit_k_max 15
_diffrn_reflns_limit_k_min -9
_diffrn_reflns_limit_l_max 27
_diffrn_reflns_limit_l_min -26
_diffrn_reflns_number 7282
_diffrn_reflns_theta_full 65.06
_diffrn_reflns_theta_max 65.06
_diffrn_reflns_theta_min 3.78
_exptl_absorpt_coefficient_mu 1.818
_exptl_absorpt_correction_T_max 0.6395
_exptl_absorpt_correction_T_min 0.5527
_exptl_absorpt_correction_type multi-scan
_exptl_absorpt_process_details
;
CrysAlisPro, Agilent Technologies,
Version 1.171.36.21 (release 14-08-2012 CrysAlis171 .NET)
(compiled Sep 14 2012,17:21:16)
Empirical absorption correction using spherical harmonics,
 implemented in SCALE3 ABSPACK scaling algorithm.
;
_exptl_crystal_colour colourless
_exptl_crystal_density_diffrn 1.141
_exptl_crystal_density_method 'not measured'
_exptl_crystal_description Prism
_exptl_crystal_F_000 1064
_exptl_crystal_size_max 0.37
_exptl_crystal_size_mid 0.35
_exptl_crystal_size_min 0.27
_refine_diff_density_max 0.604
_refine_diff_density_min -0.681
_refine_diff_density_rms 0.062
_refine_ls_abs_structure_details 'Flack H D (1983), Acta Cryst. A39, 876-881'
_refine_ls_abs_structure_Flack 0.06(7)
_refine_ls_extinction_method none
_refine_ls_goodness_of_fit_ref 1.097
_refine_ls_hydrogen_treatment constr
_refine_ls_matrix_type full
_refine_ls_number_parameters 307
_refine_ls_number_reflns 4495
_refine_ls_number_restraints 48
_refine_ls_restrained_S_all 1.127
_refine_ls_R_factor_all 0.1340
_refine_ls_R_factor_gt 0.1116
_refine_ls_shift/su_max 0.000
_refine_ls_shift/su_mean 0.000
_refine_ls_structure_factor_coef Fsqd
_refine_ls_weighting_details 'calc w=1/[\s^2^(Fo^2^)+(0.0529P)^2^+4.4968P] where P=(Fo^2^+2Fc^2^)/3'
_refine_ls_weighting_scheme calc
_refine_ls_wR_factor_gt 0.2320
_refine_ls_wR_factor_ref 0.2464
_reflns_number_gt 3240
_reflns_number_total 4495
_reflns_threshold_expression >2sigma(I)
_cod_data_source_file ol503047s_si_002.cif
_cod_data_source_block shelxl
_cod_depositor_comments 'Adding full bibliography for 1518296.cif.'
_cod_database_code 1518296

loop_
_symmetry_equiv_pos_as_xyz
'x, y, z'
'-x+1/2, -y, z+1/2'
'x+1/2, -y+1/2, -z'
'-x, y+1/2, -z+1/2'

loop_
_atom_site_label
_atom_site_type_symbol
_atom_site_fract_x
_atom_site_fract_y
_atom_site_fract_z
_atom_site_U_iso_or_equiv
_atom_site_adp_type
_atom_site_occupancy
_atom_site_symmetry_multiplicity
_atom_site_calc_flag
_atom_site_refinement_flags
Si1 Si 0.7204(5) 0.4881(3) 0.40855(17) 0.1751(17) Uani 1 1 d DU
Cl1 Cl 0.7409(8) -0.1678(2) 0.47713(14) 0.266(3) Uani 1 1 d .
N3 N 0.5647(6) 0.3089(4) 0.2677(2) 0.0720(13) Uani 1 1 d .
O3 O 0.3346(5) 0.3233(4) 0.2974(2) 0.0967(15) Uani 1 1 d .
O4 O 0.7143(6) 0.4125(4) 0.3538(2) 0.0952(15) Uani 1 1 d .
O2 O 0.4083(6) 0.1796(4) 0.2548(2) 0.0968(16) Uani 1 1 d .
N2 N 0.6699(6) 0.2580(4) 0.2358(2) 0.0733(13) Uani 1 1 d .
N1 N 0.7197(7) 0.1720(4) 0.3183(3) 0.0834(16) Uani 1 1 d .
H1 H 0.7139 0.2291 0.3343 0.100 Uiso 1 1 calc R
C11 C 0.5799(8) 0.4154(5) 0.2643(3) 0.0786(18) Uani 1 1 d .
H11 H 0.4961 0.4471 0.2826 0.094 Uiso 1 1 calc R
O1 O 0.7545(7) 0.1005(4) 0.2305(2) 0.1069(17) Uani 1 1 d .
C10 C 0.5887(9) 0.4461(6) 0.2015(4) 0.095(2) Uani 1 1 d .
H10 H 0.5753 0.5116 0.1906 0.114 Uiso 1 1 calc R
C13 C 0.4284(8) 0.2623(6) 0.2709(3) 0.0842(19) Uani 1 1 d .
C4 C 0.7318(9) 0.0903(5) 0.3553(3) 0.086(2) Uani 1 1 d .
C12 C 0.7209(8) 0.4468(5) 0.2955(4) 0.092(2) Uani 1 1 d .
H12A H 0.8046 0.4187 0.2761 0.110 Uiso 1 1 calc R
H12B H 0.7302 0.5181 0.2949 0.110 Uiso 1 1 calc R
C8 C 0.6584(9) 0.2724(6) 0.1719(3) 0.092(2) Uani 1 1 d .
H8 H 0.5840 0.2281 0.1563 0.111 Uiso 1 1 calc R
C15 C 0.1880(8) 0.2902(7) 0.3118(4) 0.099(2) Uani 1 1 d .
C9 C 0.6171(9) 0.3746(7) 0.1608(4) 0.101(3) Uani 1 1 d .
H9 H 0.6091 0.3933 0.1223 0.121 Uiso 1 1 calc R
C7 C 0.7162(8) 0.1697(5) 0.2588(3) 0.0812(18) Uani 1 1 d .
C23 C 0.8200(13) 0.3553(8) 0.4712(5) 0.151(5) Uani 1 1 d DU
H23B H 0.8297 0.3208 0.5072 0.227 Uiso 1 1 calc R
H23C H 0.9059 0.3937 0.4642 0.227 Uiso 1 1 calc R
H23A H 0.8074 0.3085 0.4404 0.227 Uiso 1 1 calc R
C3 C 0.6662(12) 0.0954(7) 0.4081(4) 0.114(3) Uani 1 1 d .
H3 H 0.6157 0.1520 0.4187 0.137 Uiso 1 1 calc R
C2 C 0.6749(15) 0.0156(7) 0.4461(4) 0.140(4) Uani 1 1 d .
H2 H 0.6339 0.0208 0.4827 0.168 Uiso 1 1 calc R
C18 C 0.1257(11) 0.3815(8) 0.3407(5) 0.138(4) Uani 1 1 d .
H18B H 0.1370 0.4372 0.3155 0.206 Uiso 1 1 calc R
H18C H 0.1765 0.3937 0.3762 0.206 Uiso 1 1 calc R
H18A H 0.0245 0.3714 0.3486 0.206 Uiso 1 1 calc R
C14 C 0.7995(11) 0.2529(8) 0.1429(4) 0.131(3) Uani 1 1 d .
H14A H 0.7887 0.2616 0.1020 0.196 Uiso 1 1 calc R
H14B H 0.8296 0.1864 0.1508 0.196 Uiso 1 1 calc R
H14C H 0.8714 0.2980 0.1572 0.196 Uiso 1 1 calc R
C17 C 0.1064(9) 0.2613(9) 0.2585(4) 0.142(4) Uani 1 1 d .
H17B H 0.1111 0.3140 0.2309 0.213 Uiso 1 1 calc R
H17C H 0.0068 0.2485 0.2683 0.213 Uiso 1 1 calc R
H17A H 0.1491 0.2029 0.2423 0.213 Uiso 1 1 calc R
C6 C 0.7989(17) -0.0752(7) 0.3793(5) 0.173(6) Uani 1 1 d .
H6 H 0.8408 -0.1345 0.3680 0.208 Uiso 1 1 calc R
C1 C 0.7406(16) -0.0671(7) 0.4309(5) 0.137(4) Uani 1 1 d .
C16 C 0.1996(12) 0.2053(8) 0.3554(5) 0.160(5) Uani 1 1 d .
H16B H 0.1055 0.1763 0.3610 0.239 Uiso 1 1 calc R
H16C H 0.2352 0.2301 0.3916 0.239 Uiso 1 1 calc R
H16A H 0.2654 0.1562 0.3409 0.239 Uiso 1 1 calc R
C5 C 0.7984(13) 0.0056(7) 0.3409(4) 0.136(4) Uani 1 1 d .
H5 H 0.8446 0.0002 0.3053 0.163 Uiso 1 1 calc R
C20 C 0.8780(15) 0.5734(9) 0.4078(5) 0.175(5) Uani 1 1 d U
H20B H 0.9454 0.5531 0.3784 0.262 Uiso 1 1 calc R
H20C H 0.9252 0.5720 0.4448 0.262 Uiso 1 1 calc R
H20A H 0.8450 0.6391 0.3998 0.262 Uiso 1 1 calc R
C22 C 0.5443(15) 0.3739(11) 0.4687(6) 0.210(7) Uani 1 1 d DU
H22B H 0.4743 0.4214 0.4555 0.315 Uiso 1 1 calc R
H22C H 0.5153 0.3489 0.5057 0.315 Uiso 1 1 calc R
H22A H 0.5498 0.3205 0.4415 0.315 Uiso 1 1 calc R
C24 C 0.6733(19) 0.5000(8) 0.5195(4) 0.209(7) Uani 1 1 d DU
H24A H 0.5830 0.5341 0.5139 0.314 Uiso 1 1 calc R
H24B H 0.7522 0.5461 0.5169 0.314 Uiso 1 1 calc R
H24C H 0.6737 0.4694 0.5569 0.314 Uiso 1 1 calc R
C19 C 0.5570(18) 0.5720(13) 0.3991(8) 0.317(12) Uani 1 1 d DU
H19A H 0.5268 0.5713 0.3595 0.476 Uiso 1 1 calc R
H19C H 0.5828 0.6381 0.4101 0.476 Uiso 1 1 calc R
H19B H 0.4790 0.5492 0.4232 0.476 Uiso 1 1 calc R
C21 C 0.6904(13) 0.4224(9) 0.4737(6) 0.207(7) Uani 1 1 d DU

loop_
_atom_site_aniso_label
_atom_site_aniso_U_11
_atom_site_aniso_U_22
_atom_site_aniso_U_33
_atom_site_aniso_U_23
_atom_site_aniso_U_13
_atom_site_aniso_U_12
Si1 0.174(3) 0.213(4) 0.138(3) -0.084(3) 0.025(3) -0.034(3)
Cl1 0.534(10) 0.121(2) 0.142(3) 0.0451(19) 0.051(4) 0.064(4)
N3 0.068(3) 0.063(3) 0.085(3) -0.004(3) 0.007(3) 0.001(3)
O3 0.070(3) 0.096(3) 0.125(4) 0.000(3) 0.022(3) 0.006(3)
O4 0.114(4) 0.090(3) 0.082(3) -0.019(3) -0.019(3) 0.013(3)
O2 0.088(3) 0.084(3) 0.118(4) -0.002(3) 0.011(3) -0.013(3)
N2 0.073(3) 0.064(3) 0.083(3) 0.000(3) 0.007(3) 0.000(3)
N1 0.093(4) 0.061(3) 0.096(4) -0.005(3) -0.001(3) 0.015(3)
C11 0.080(4) 0.069(4) 0.087(5) -0.001(4) 0.003(4) 0.000(3)
O1 0.136(5) 0.083(3) 0.101(3) -0.013(3) 0.008(4) 0.028(4)
C10 0.098(5) 0.091(5) 0.097(6) 0.009(5) -0.005(5) 0.006(4)
C13 0.073(4) 0.089(5) 0.091(5) 0.008(4) 0.006(4) 0.006(4)
C4 0.089(5) 0.069(4) 0.099(5) -0.011(4) -0.001(4) 0.006(4)
C12 0.086(5) 0.074(4) 0.114(6) -0.009(4) -0.012(5) -0.007(4)
C8 0.096(5) 0.096(5) 0.085(5) -0.007(4) 0.004(4) -0.007(5)
C15 0.060(4) 0.112(6) 0.125(6) 0.031(5) 0.021(4) 0.007(4)
C9 0.110(7) 0.108(6) 0.085(5) 0.007(5) -0.002(5) 0.015(5)
C7 0.085(5) 0.068(4) 0.090(5) -0.005(4) 0.002(4) 0.008(4)
C23 0.181(11) 0.131(8) 0.142(8) -0.004(7) -0.040(8) 0.066(8)
C3 0.156(9) 0.092(6) 0.094(6) -0.004(5) 0.016(6) 0.026(6)
C2 0.230(13) 0.107(7) 0.084(6) 0.003(5) 0.012(7) 0.023(8)
C18 0.098(7) 0.145(9) 0.170(10) 0.016(8) 0.037(6) 0.023(6)
C14 0.133(8) 0.163(9) 0.096(6) 0.012(6) 0.035(6) 0.027(7)
C17 0.077(5) 0.207(12) 0.142(9) 0.042(9) -0.012(6) -0.019(7)
C6 0.293(18) 0.102(7) 0.125(8) 0.020(6) 0.015(10) 0.092(10)
C1 0.214(13) 0.090(6) 0.109(7) 0.023(5) 0.014(8) 0.018(8)
C16 0.129(8) 0.176(10) 0.173(10) 0.078(9) 0.046(8) 0.027(8)
C5 0.182(11) 0.111(7) 0.115(7) 0.005(6) 0.021(7) 0.053(8)
C20 0.202(12) 0.152(10) 0.169(11) -0.060(9) 0.002(9) -0.055(10)
C22 0.222(16) 0.232(15) 0.177(12) -0.028(12) 0.048(12) -0.035(13)
C24 0.34(2) 0.175(12) 0.114(8) -0.017(8) 0.016(11) -0.027(14)
C19 0.37(2) 0.31(2) 0.27(2) -0.087(18) -0.094(19) 0.144(18)
C21 0.276(16) 0.201(12) 0.144(10) -0.067(10) 0.023(12) -0.037(13)

loop_
_atom_type_symbol
_atom_type_description
_atom_type_scat_dispersion_real
_atom_type_scat_dispersion_imag
_atom_type_scat_source
C C 0.0181 0.0091 'International Tables Vol C Tables 4.2.6.8 and 6.1.1.4'
H H 0.0000 0.0000 'International Tables Vol C Tables 4.2.6.8 and 6.1.1.4'
N N 0.0311 0.0180 'International Tables Vol C Tables 4.2.6.8 and 6.1.1.4'
O O 0.0492 0.0322 'International Tables Vol C Tables 4.2.6.8 and 6.1.1.4'
Si Si 0.2541 0.3302 'International Tables Vol C Tables 4.2.6.8 and 6.1.1.4'
Cl Cl 0.3639 0.7018 'International Tables Vol C Tables 4.2.6.8 and 6.1.1.4'

loop_
_geom_angle_atom_site_label_1
_geom_angle_atom_site_label_2
_geom_angle_atom_site_label_3
_geom_angle
O4 Si1 C21 109.9(5)
O4 Si1 C20 114.3(5)
C21 Si1 C20 116.3(6)
O4 Si1 C19 105.1(7)
C21 Si1 C19 106.0(7)
C20 Si1 C19 104.2(7)
N2 N3 C13 115.2(5)
N2 N3 C11 113.2(5)
C13 N3 C11 122.3(6)
C13 O3 C15 120.6(7)
C12 O4 Si1 121.9(5)
C7 N2 N3 116.1(6)
C7 N2 C8 121.1(6)
N3 N2 C8 114.1(6)
C7 N1 C4 126.5(6)
C7 N1 H1 116.8
C4 N1 H1 116.8
N3 C11 C10 109.3(6)
N3 C11 C12 109.2(6)
C10 C11 C12 109.1(6)
N3 C11 H11 109.7
C10 C11 H11 109.7
C12 C11 H11 109.7
C9 C10 C11 118.2(7)
C9 C10 H10 120.9
C11 C10 H10 120.9
O2 C13 O3 128.3(7)
O2 C13 N3 122.7(7)
O3 C13 N3 108.8(6)
C5 C4 C3 117.9(8)
C5 C4 N1 123.9(8)
C3 C4 N1 118.1(7)
O4 C12 C11 108.4(6)
O4 C12 H12A 110.0
C11 C12 H12A 110.0
O4 C12 H12B 110.0
C11 C12 H12B 110.0
H12A C12 H12B 108.4
C9 C8 C14 108.5(8)
C9 C8 N2 108.4(6)
C14 C8 N2 111.2(7)
C9 C8 H8 109.6
C14 C8 H8 109.6
N2 C8 H8 109.6
O3 C15 C17 110.8(7)
O3 C15 C18 101.5(7)
C17 C15 C18 112.7(8)
O3 C15 C16 108.5(7)
C17 C15 C16 112.4(9)
C18 C15 C16 110.4(8)
C10 C9 C8 126.7(8)
C10 C9 H9 116.6
C8 C9 H9 116.6
O1 C7 N1 123.9(7)
O1 C7 N2 124.2(7)
N1 C7 N2 111.9(6)
C21 C23 H23B 109.5
C21 C23 H23C 109.5
H23B C23 H23C 109.5
C21 C23 H23A 109.5
H23B C23 H23A 109.5
H23C C23 H23A 109.5
C4 C3 C2 120.0(8)
C4 C3 H3 120.0
C2 C3 H3 120.0
C1 C2 C3 121.0(9)
C1 C2 H2 119.5
C3 C2 H2 119.5
C15 C18 H18B 109.5
C15 C18 H18C 109.5
H18B C18 H18C 109.5
C15 C18 H18A 109.5
H18B C18 H18A 109.5
H18C C18 H18A 109.5
C8 C14 H14A 109.5
C8 C14 H14B 109.5
H14A C14 H14B 109.5
C8 C14 H14C 109.5
H14A C14 H14C 109.5
H14B C14 H14C 109.5
C15 C17 H17B 109.5
C15 C17 H17C 109.5
H17B C17 H17C 109.5
C15 C17 H17A 109.5
H17B C17 H17A 109.5
H17C C17 H17A 109.5
C1 C6 C5 120.4(10)
C1 C6 H6 119.8
C5 C6 H6 119.8
C6 C1 C2 120.0(9)
C6 C1 Cl1 119.6(9)
C2 C1 Cl1 120.3(9)
C15 C16 H16B 109.5
C15 C16 H16C 109.5
H16B C16 H16C 109.5
C15 C16 H16A 109.5
H16B C16 H16A 109.5
H16C C16 H16A 109.5
C4 C5 C6 120.6(9)
C4 C5 H5 119.7
C6 C5 H5 119.7
Si1 C20 H20B 109.5
Si1 C20 H20C 109.5
H20B C20 H20C 109.5
Si1 C20 H20A 109.5
H20B C20 H20A 109.5
H20C C20 H20A 109.5
C21 C22 H22B 109.5
C21 C22 H22C 109.5
H22B C22 H22C 109.5
C21 C22 H22A 109.5
H22B C22 H22A 109.5
H22C C22 H22A 109.5
C21 C24 H24A 109.5
C21 C24 H24B 109.5
H24A C24 H24B 109.5
C21 C24 H24C 109.5
H24A C24 H24C 109.5
H24B C24 H24C 109.5
Si1 C19 H19A 109.5
Si1 C19 H19C 109.5
H19A C19 H19C 109.5
Si1 C19 H19B 109.5
H19A C19 H19B 109.5
H19C C19 H19B 109.5
C24 C21 C22 105.5(11)
C24 C21 C23 122.4(12)
C22 C21 C23 116.4(11)
C24 C21 Si1 105.3(9)
C22 C21 Si1 107.0(10)
C23 C21 Si1 98.4(9)

loop_
_geom_bond_atom_site_label_1
_geom_bond_atom_site_label_2
_geom_bond_distance
Si1 O4 1.630(5)
Si1 C21 1.774(15)
Si1 C20 1.855(12)
Si1 C19 1.899(9)
Cl1 C1 1.735(9)
N3 N2 1.399(7)
N3 C13 1.407(9)
N3 C11 1.453(8)
O3 C13 1.342(9)
O3 C15 1.461(8)
O4 C12 1.428(9)
O2 C13 1.198(8)
N2 C7 1.378(8)
N2 C8 1.495(9)
N1 C7 1.378(8)
N1 C4 1.405(9)
N1 H1 0.8600
C11 C10 1.514(10)
C11 C12 1.546(10)
C11 H11 0.9800
O1 C7 1.197(8)
C10 C9 1.376(11)
C10 H10 0.9300
C4 C5 1.344(11)
C4 C3 1.363(11)
C12 H12A 0.9700
C12 H12B 0.9700
C8 C9 1.459(11)
C8 C14 1.486(11)
C8 H8 0.9800
C15 C17 1.496(12)
C15 C18 1.519(12)
C15 C16 1.534(12)
C9 H9 0.9300
C23 C21 1.5015(11)
C23 H23B 0.9600
C23 H23C 0.9600
C23 H23A 0.9600
C3 C2 1.397(12)
C3 H3 0.9300
C2 C1 1.322(13)
C2 H2 0.9300
C18 H18B 0.9600
C18 H18C 0.9600
C18 H18A 0.9600
C14 H14A 0.9600
C14 H14B 0.9600
C14 H14C 0.9600
C17 H17B 0.9600
C17 H17C 0.9600
C17 H17A 0.9600
C6 C1 1.314(14)
C6 C5 1.409(12)
C6 H6 0.9300
C16 H16B 0.9600
C16 H16C 0.9600
C16 H16A 0.9600
C5 H5 0.9300
C20 H20B 0.9600
C20 H20C 0.9600
C20 H20A 0.9600
C22 C21 1.5012(11)
C22 H22B 0.9600
C22 H22C 0.9600
C22 H22A 0.9600
C24 C21 1.5010(11)
C24 H24A 0.9600
C24 H24B 0.9600
C24 H24C 0.9600
C19 H19A 0.9600
C19 H19C 0.9600
C19 H19B 0.9600

loop_
_geom_hbond_atom_site_label_D
_geom_hbond_atom_site_label_H
_geom_hbond_atom_site_label_A
_geom_hbond_distance_DH
_geom_hbond_distance_HA
_geom_hbond_distance_DA
_geom_hbond_angle_DHA
N1 H1 O4 0.86 2.53 3.364(7) 164.2

loop_
_geom_torsion_atom_site_label_1
_geom_torsion_atom_site_label_2
_geom_torsion_atom_site_label_3
_geom_torsion_atom_site_label_4
_geom_torsion
C21 Si1 O4 C12 173.8(6)
C20 Si1 O4 C12 -53.3(8)
C19 Si1 O4 C12 60.2(9)
C13 N3 N2 C7 -66.7(8)
C11 N3 N2 C7 145.7(6)
C13 N3 N2 C8 81.3(7)
C11 N3 N2 C8 -66.3(8)
N2 N3 C11 C10 51.7(8)
C13 N3 C11 C10 -93.3(8)
N2 N3 C11 C12 -67.7(7)
C13 N3 C11 C12 147.3(7)
N3 C11 C10 C9 -15.6(10)
C12 C11 C10 C9 103.9(8)
C15 O3 C13 O2 2.2(12)
C15 O3 C13 N3 -173.9(6)
N2 N3 C13 O2 9.8(10)
C11 N3 C13 O2 154.3(7)
N2 N3 C13 O3 -173.7(5)
C11 N3 C13 O3 -29.3(9)
C7 N1 C4 C5 28.2(13)
C7 N1 C4 C3 -148.6(8)
Si1 O4 C12 C11 -119.7(6)
N3 C11 C12 O4 -57.4(7)
C10 C11 C12 O4 -176.8(6)
C7 N2 C8 C9 -176.0(7)
N3 N2 C8 C9 37.8(9)
C7 N2 C8 C14 -56.7(10)
N3 N2 C8 C14 157.0(7)
C13 O3 C15 C17 -60.6(9)
C13 O3 C15 C18 179.5(7)
C13 O3 C15 C16 63.2(10)
C11 C10 C9 C8 -8.4(14)
C14 C8 C9 C10 -122.7(10)
N2 C8 C9 C10 -1.8(13)
C4 N1 C7 O1 -17.0(13)
C4 N1 C7 N2 165.8(7)
N3 N2 C7 O1 148.1(7)
C8 N2 C7 O1 2.5(12)
N3 N2 C7 N1 -34.7(8)
C8 N2 C7 N1 179.7(6)
C5 C4 C3 C2 2.7(15)
N1 C4 C3 C2 179.7(9)
C4 C3 C2 C1 -3.0(19)
C5 C6 C1 C2 3(2)
C5 C6 C1 Cl1 179.4(11)
C3 C2 C1 C6 0(2)
C3 C2 C1 Cl1 -176.2(10)
C3 C4 C5 C6 0.4(17)
N1 C4 C5 C6 -176.4(10)
C1 C6 C5 C4 -3(2)
O4 Si1 C21 C24 -170.7(9)
C20 Si1 C21 C24 57.4(11)
C19 Si1 C21 C24 -57.7(12)
O4 Si1 C21 C22 -58.8(9)
C20 Si1 C21 C22 169.4(8)
C19 Si1 C21 C22 54.3(10)
O4 Si1 C21 C23 62.2(8)
C20 Si1 C21 C23 -69.6(9)
C19 Si1 C21 C23 175.3(9)
